data_7244216
loop_
_publ_author_name
'Shircliff, Anthony D.'
'Allbritton, Elisabeth M. A.'
'Davilla, Dustin J.'
'Gorbet, Michael-Joseph'
'Jones, Donald G.'
'Tresp, David S.'
'Allen, Michael B.'
'Shrestha, Alina'
'Burgess, Gwendolyn E.'
'Eze, John I.'
'Fernandez, Andrea T.'
'Ramirez, Daniel'
'Shoff, Kody J.'
'Crispin, Garet G.'
'Crone, Sarah B.'
'Flinn, Michael'
'Tran, Tien'
'Bryce, Darby S.'
'Bond, Abbagale L.'
'Shockey, Dylan W.'
'Oliver, Allen G.'
'Krause, Jeanette A.'
'Prior, Timothy J.'
'Hubin, Timothy J.'

_publ_section_title
;
 Expanding and quantifying the crystal chemistry of the flexible ligand
 15aneN5
;
_journal_issue 6
_journal_name_full CrystEngComm
_journal_page_first 1218
_journal_page_last 1236
_journal_paper_doi 10.1039/D1CE01534F
_journal_volume 24
_journal_year 2022
_chemical_absolute_configuration ad
_chemical_formula_moiety 'C10 H25 Cl Cr N5, 2(Cl), H2 O'
_chemical_formula_sum 'C10 H27 Cl3 Cr N5 O'
_chemical_formula_weight 391.71
_space_group_crystal_system monoclinic
_space_group_IT_number 9
_space_group_name_Hall 'C -2yc'
_space_group_name_H-M_alt 'C 1 c 1'
_atom_sites_solution_hydrogens mixed
_atom_sites_solution_primary dual
_audit_creation_date 2021-07-22
_audit_creation_method
;
Olex2 1.3
(compiled 2020.11.12 svn.r5f609507 for OlexSys, GUI svn.r6272)
;
_audit_update_record
;
2021-08-04 deposited with the CCDC.	2022-01-04 downloaded from the CCDC.
;
_cell_angle_alpha 90
_cell_angle_beta 113.079(3)
_cell_angle_gamma 90
_cell_formula_units_Z 4
_cell_length_a 15.3816(11)
_cell_length_b 9.2277(11)
_cell_length_c 12.6805(11)
_cell_measurement_reflns_used 9946
_cell_measurement_temperature 150
_cell_measurement_theta_max 31.16
_cell_measurement_theta_min 2.763
_cell_volume 1655.8(3)
_computing_cell_refinement 'Bruker SAINT v8.37A'
_computing_data_collection 'Bruker APEX3 v2016.1.0'
_computing_data_reduction 'Bruker SAINT v8.37A'
_computing_molecular_graphics 'Olex2 1.3 (Dolomanov et al., 2009)'
_computing_publication_material 'Olex2 1.3 (Dolomanov et al., 2009)'
_computing_structure_refinement 'SHELXL 2018/3 (Sheldrick, 2015)'
_computing_structure_solution 'SHELXT 2014/5 (Sheldrick, 2014)'
_diffrn_ambient_temperature 150(2)
_diffrn_measured_fraction_theta_full 0.999
_diffrn_measured_fraction_theta_max 0.998
_diffrn_measurement_device_type 'Bruker PHOTON100 CMOS'
_diffrn_measurement_method 'omega-phi scans'
_diffrn_radiation_monochromator 'Si-<111> channel cut crystal'
_diffrn_radiation_type synchrotron
_diffrn_radiation_wavelength 0.7749
_diffrn_reflns_av_R_equivalents 0.0446
_diffrn_reflns_av_unetI/netI 0.0494
_diffrn_reflns_Laue_measured_fraction_full 0.999
_diffrn_reflns_Laue_measured_fraction_max 0.998
_diffrn_reflns_limit_h_max 20
_diffrn_reflns_limit_h_min -20
_diffrn_reflns_limit_k_max 12
_diffrn_reflns_limit_k_min -12
_diffrn_reflns_limit_l_max 16
_diffrn_reflns_limit_l_min -16
_diffrn_reflns_number 14520
_diffrn_reflns_point_group_measured_fraction_full 0.982
_diffrn_reflns_point_group_measured_fraction_max 0.963
_diffrn_reflns_theta_full 27.706
_diffrn_reflns_theta_max 31.137
_diffrn_reflns_theta_min 2.873
_diffrn_source synchrotron
_exptl_absorpt_coefficient_mu 1.491
_exptl_absorpt_correction_T_max 0.8622
_exptl_absorpt_correction_T_min 0.8166
_exptl_absorpt_correction_type multi-scan
_exptl_absorpt_process_details 'SADABS v2014.5 (Sheldrick)'
_exptl_crystal_colour 'bluish red'
_exptl_crystal_colour_modifier bluish
_exptl_crystal_colour_primary red
_exptl_crystal_density_diffrn 1.571
_exptl_crystal_description plate
_exptl_crystal_F_000 820
_exptl_crystal_size_max 0.05
_exptl_crystal_size_mid 0.03
_exptl_crystal_size_min 0.015
_refine_diff_density_max 0.313
_refine_diff_density_min -0.313
_refine_diff_density_rms 0.060
_refine_ls_abs_structure_details
;
 Flack x determined using 1541 quotients [(I+)-(I-)]/[(I+)+(I-)]
 (Parsons, Flack and Wagner, Acta Cryst. B69 (2013) 249-259).
;
_refine_ls_abs_structure_Flack 0.014(11)
_refine_ls_extinction_coef 0.0013(3)
_refine_ls_extinction_expression Fc^*^=kFc[1+0.001xFc^2^\l^3^/sin(2\q)]^-1/4^
_refine_ls_extinction_method 'SHELXL-2018/3 (Sheldrick 2018)'
_refine_ls_goodness_of_fit_ref 1.044
_refine_ls_hydrogen_treatment mixed
_refine_ls_matrix_type full
_refine_ls_number_parameters 194
_refine_ls_number_reflns 3952
_refine_ls_number_restraints 15
_refine_ls_restrained_S_all 1.043
_refine_ls_R_factor_all 0.0355
_refine_ls_R_factor_gt 0.0296
_refine_ls_shift/su_max 0.000
_refine_ls_shift/su_mean 0.000
_refine_ls_structure_factor_coef Fsqd
_refine_ls_weighting_details 'w=1/[\s^2^(Fo^2^)+(0.0199P)^2^] where P=(Fo^2^+2Fc^2^)/3'
_refine_ls_weighting_scheme calc
_refine_ls_wR_factor_gt 0.0552
_refine_ls_wR_factor_ref 0.0570
_reflns_Friedel_coverage 0.927
_reflns_Friedel_fraction_full 0.965
_reflns_Friedel_fraction_max 0.928
_reflns_number_gt 3591
_reflns_number_total 3952
_reflns_threshold_expression 'I > 2\s(I)'
_cod_data_source_file d1ce01534f2.cif
_cod_data_source_block dr08cc
_cod_depositor_comments 'Adding full bibliography for 7244202--7244217.cif.'
_cod_database_code 7244216
_shelx_shelxl_version_number 2018/3
_shelx_space_group_comment
;
The symmetry employed for this shelxl refinement is uniquely defined
by the following loop, which should always be used as a source of
symmetry information in preference to the above space-group names.
They are only intended as comments.
;
_shelx_estimated_absorpt_t_max 0.978
_shelx_estimated_absorpt_t_min 0.929
_olex2_refinement_description
;
1. Restrained distances
 O1-H1C = O1-H1D
 0.85733 with sigma of 0.02
 H1C-H1D
 1.40002 with sigma of 0.02
 N2-H2 \\sim N5-H5 \\sim N3-H3 \\sim N4-H4 \\sim N1-H1
 with sigma of 0.02
2. Others
 1(DFIX)=FVAR(1)
 1(DFIX)=1.633*FVAR(2)
3.a Ternary CH refined with riding coordinates and stretchable bonds:
 N1(H1), N2(H2), N3(H3), N4(H4), N5(H5)
3.b Secondary CH2 refined with riding coordinates:
 C1(H1A,H1B), C2(H2A,H2B), C3(H3A,H3B), C4(H4A,H4B), C5(H5A,H5B), C6(H6A,H6B),
 C7(H7A,H7B), C8(H8A,H8B), C9(H9A,H9B), C10(H10A,H10B)
;
_olex2_submission_original_sample_id SWOSU069
_olex2_submission_special_instructions 'No special instructions were received'

loop_
_space_group_symop_operation_xyz
'x, y, z'
'x, -y, z+1/2'
'x+1/2, y+1/2, z'
'x+1/2, -y+1/2, z+1/2'

loop_
_atom_site_label
_atom_site_type_symbol
_atom_site_fract_x
_atom_site_fract_y
_atom_site_fract_z
_atom_site_U_iso_or_equiv
_atom_site_adp_type
_atom_site_occupancy
_atom_site_site_symmetry_order
_atom_site_calc_flag
_atom_site_refinement_flags_posn
_atom_site_refinement_flags_adp
_atom_site_refinement_flags_occupancy
_atom_site_disorder_assembly
_atom_site_disorder_group
Cr1 Cr 0.50344(4) 0.25266(5) 0.53884(4) 0.01007(12) Uani 1 1 d . . . . .
Cl1 Cl 0.53219(6) 0.27201(9) 0.73170(7) 0.0200(2) Uani 1 1 d . . . . .
N1 N 0.5101(2) 0.2271(3) 0.3763(2) 0.0126(6) Uani 1 1 d D . . . .
H1 H 0.4570(16) 0.2443(6) 0.3266(15) 0.015 Uiso 1 1 calc DR U . . .
N2 N 0.6028(2) 0.4154(3) 0.5531(2) 0.0148(6) Uani 1 1 d D . . . .
H2 H 0.6430(12) 0.4163(3) 0.6204(19) 0.018 Uiso 1 1 calc DR U . . .
N3 N 0.41248(19) 0.4239(3) 0.5006(2) 0.0129(6) Uani 1 1 d D . . . .
H3 H 0.41327(19) 0.4543(9) 0.5624(18) 0.016 Uiso 1 1 calc DR U . . .
N4 N 0.38016(18) 0.1353(3) 0.4906(2) 0.0132(6) Uani 1 1 d D . . . .
H4 H 0.3662(4) 0.1063(9) 0.4223(19) 0.016 Uiso 1 1 calc DR U . . .
N5 N 0.56103(19) 0.0426(3) 0.5648(2) 0.0131(6) Uani 1 1 d D . . . .
H5 H 0.6034(13) 0.0377(3) 0.629(2) 0.016 Uiso 1 1 calc DR U . . .
C1 C 0.5789(2) 0.3313(4) 0.3604(3) 0.0167(7) Uani 1 1 d . . . . .
H1A H 0.544459 0.416677 0.316434 0.020 Uiso 1 1 calc R U . . .
H1B H 0.611615 0.283988 0.316079 0.020 Uiso 1 1 calc R U . . .
C2 C 0.6511(2) 0.3800(4) 0.4757(3) 0.0181(8) Uani 1 1 d . . . . .
H2A H 0.697831 0.301857 0.509775 0.022 Uiso 1 1 calc R U . . .
H2B H 0.685157 0.466381 0.465476 0.022 Uiso 1 1 calc R U . . .
C3 C 0.5521(3) 0.5589(4) 0.5287(3) 0.0181(8) Uani 1 1 d . . . . .
H3A H 0.582699 0.624394 0.491697 0.022 Uiso 1 1 calc R U . . .
H3B H 0.557435 0.603894 0.601867 0.022 Uiso 1 1 calc R U . . .
C4 C 0.4484(2) 0.5419(3) 0.4512(3) 0.0159(7) Uani 1 1 d . . . . .
H4A H 0.413549 0.632772 0.448914 0.019 Uiso 1 1 calc R U . . .
H4B H 0.441257 0.517280 0.372211 0.019 Uiso 1 1 calc R U . . .
C5 C 0.3148(2) 0.3720(4) 0.4340(3) 0.0158(7) Uani 1 1 d . . . . .
H5A H 0.305289 0.354147 0.353249 0.019 Uiso 1 1 calc R U . . .
H5B H 0.268206 0.445073 0.435569 0.019 Uiso 1 1 calc R U . . .
C6 C 0.3031(2) 0.2327(4) 0.4902(3) 0.0169(7) Uani 1 1 d . . . . .
H6A H 0.308585 0.251385 0.569403 0.020 Uiso 1 1 calc R U . . .
H6B H 0.240613 0.188739 0.446149 0.020 Uiso 1 1 calc R U . . .
C7 C 0.4007(2) 0.0060(4) 0.5652(3) 0.0162(7) Uani 1 1 d . . . . .
H7A H 0.346000 -0.060822 0.539363 0.019 Uiso 1 1 calc R U . . .
H7B H 0.414864 0.034406 0.645521 0.019 Uiso 1 1 calc R U . . .
C8 C 0.4859(2) -0.0658(3) 0.5555(3) 0.0145(7) Uani 1 1 d . . . . .
H8A H 0.512026 -0.138928 0.617074 0.017 Uiso 1 1 calc R U . . .
H8B H 0.466027 -0.116557 0.480956 0.017 Uiso 1 1 calc R U . . .
C9 C 0.6019(2) 0.0149(4) 0.4775(3) 0.0143(7) Uani 1 1 d . . . . .
H9A H 0.611867 -0.090310 0.471749 0.017 Uiso 1 1 calc R U . . .
H9B H 0.663591 0.064598 0.499739 0.017 Uiso 1 1 calc R U . . .
C10 C 0.5334(2) 0.0720(4) 0.3645(3) 0.0159(7) Uani 1 1 d . . . . .
H10A H 0.561457 0.064145 0.306522 0.019 Uiso 1 1 calc R U . . .
H10B H 0.474880 0.013288 0.338033 0.019 Uiso 1 1 calc R U . . .
Cl2 Cl 0.34555(6) 0.62957(9) 0.65742(7) 0.0193(2) Uani 1 1 d . . . . .
Cl3 Cl 0.27691(6) -0.05311(9) 0.26787(7) 0.0216(2) Uani 1 1 d . . . . .
O1 O 0.7221(2) -0.1150(3) 0.7288(3) 0.0303(7) Uani 1 1 d D . . . .
H1C H 0.737(3) -0.208(4) 0.732(4) 0.045 Uiso 1 1 d D U . . .
H1D H 0.761(3) -0.068(4) 0.711(4) 0.045 Uiso 1 1 d D U . . .

loop_
_atom_site_aniso_label
_atom_site_aniso_U_11
_atom_site_aniso_U_22
_atom_site_aniso_U_33
_atom_site_aniso_U_23
_atom_site_aniso_U_13
_atom_site_aniso_U_12
Cr1 0.0107(3) 0.0094(2) 0.0099(2) -0.0002(2) 0.00380(19) -0.0006(2)
Cl1 0.0291(5) 0.0184(4) 0.0120(4) -0.0016(4) 0.0075(4) 0.0006(4)
N1 0.0095(14) 0.0153(15) 0.0126(14) 0.0007(11) 0.0038(11) 0.0004(11)
N2 0.0132(15) 0.0149(15) 0.0138(14) 0.0004(12) 0.0025(12) -0.0019(12)
N3 0.0150(15) 0.0135(15) 0.0120(14) -0.0007(12) 0.0072(12) 0.0008(12)
N4 0.0141(15) 0.0120(14) 0.0141(14) 0.0013(11) 0.0061(12) 0.0003(11)
N5 0.0135(15) 0.0143(15) 0.0102(14) -0.0002(11) 0.0031(11) 0.0007(12)
C1 0.0190(19) 0.0183(18) 0.0157(18) 0.0028(14) 0.0099(15) -0.0011(15)
C2 0.0112(18) 0.0166(18) 0.028(2) 0.0033(15) 0.0092(15) -0.0015(14)
C3 0.0192(19) 0.0111(18) 0.0224(18) -0.0007(15) 0.0065(15) -0.0009(15)
C4 0.0192(19) 0.0110(16) 0.0177(17) 0.0011(13) 0.0077(14) 0.0003(14)
C5 0.0127(18) 0.0152(17) 0.0201(17) 0.0009(14) 0.0071(14) 0.0022(14)
C6 0.0123(17) 0.0184(19) 0.0227(18) 0.0015(14) 0.0098(14) 0.0012(15)
C7 0.0163(19) 0.0142(17) 0.0170(17) 0.0046(14) 0.0054(14) -0.0031(15)
C8 0.0174(19) 0.0099(15) 0.0160(17) 0.0004(14) 0.0063(14) -0.0006(14)
C9 0.0153(18) 0.0118(17) 0.0175(17) -0.0031(13) 0.0082(14) 0.0002(14)
C10 0.0188(18) 0.0161(17) 0.0132(16) -0.0030(14) 0.0067(14) -0.0005(15)
Cl2 0.0184(4) 0.0211(4) 0.0155(4) -0.0036(3) 0.0034(3) 0.0010(4)
Cl3 0.0194(5) 0.0228(5) 0.0184(4) -0.0013(4) 0.0027(3) -0.0010(4)
O1 0.0218(15) 0.0253(15) 0.0402(17) 0.0054(14) 0.0083(13) 0.0031(12)

loop_
_atom_type_symbol
_atom_type_description
_atom_type_scat_dispersion_real
_atom_type_scat_dispersion_imag
_atom_type_scat_source
C C 0.0040 0.0020 'International Tables Vol C Tables 4.2.6.8 and 6.1.1.4'
H H 0.0000 0.0000 'International Tables Vol C Tables 4.2.6.8 and 6.1.1.4'
Cl Cl 0.1697 0.1896 'International Tables Vol C Tables 4.2.6.8 and 6.1.1.4'
Cr Cr 0.3443 0.7369 'International Tables Vol C Tables 4.2.6.8 and 6.1.1.4'
N N 0.0076 0.0040 'International Tables Vol C Tables 4.2.6.8 and 6.1.1.4'
O O 0.0132 0.0074 'International Tables Vol C Tables 4.2.6.8 and 6.1.1.4'

loop_
_geom_angle_atom_site_label_1
_geom_angle_atom_site_label_2
_geom_angle_atom_site_label_3
_geom_angle
_geom_angle_site_symmetry_1
_geom_angle_site_symmetry_3
_geom_angle_publ_flag
N1 Cr1 Cl1 167.17(8) . . ?
N2 Cr1 Cl1 91.29(8) . . ?
N2 Cr1 N1 81.49(11) . . ?
N2 Cr1 N5 113.45(11) . . ?
N3 Cr1 Cl1 91.18(8) . . ?
N3 Cr1 N1 98.38(11) . . ?
N3 Cr1 N2 82.82(10) . . ?
N3 Cr1 N4 82.57(11) . . ?
N3 Cr1 N5 163.58(11) . . ?
N4 Cr1 Cl1 97.27(8) . . ?
N4 Cr1 N1 92.47(11) . . ?
N4 Cr1 N2 163.20(11) . . ?
N4 Cr1 N5 81.01(11) . . ?
N5 Cr1 Cl1 90.65(8) . . ?
N5 Cr1 N1 82.61(11) . . ?
Cr1 N1 H1 108.1 . . ?
C1 N1 Cr1 111.5(2) . . ?
C1 N1 H1 108.1 . . ?
C10 N1 Cr1 108.02(19) . . ?
C10 N1 H1 108.1 . . ?
C10 N1 C1 112.9(3) . . ?
Cr1 N2 H2 108.5 . . ?
C2 N2 Cr1 108.8(2) . . ?
C2 N2 H2 108.5 . . ?
C2 N2 C3 114.3(3) . . ?
C3 N2 Cr1 108.1(2) . . ?
C3 N2 H2 108.5 . . ?
Cr1 N3 H3 106.5 . . ?
C4 N3 Cr1 109.8(2) . . ?
C4 N3 H3 106.5 . . ?
C4 N3 C5 117.6(3) . . ?
C5 N3 Cr1 109.4(2) . . ?
C5 N3 H3 106.5 . . ?
Cr1 N4 H4 107.7 . . ?
C6 N4 Cr1 108.9(2) . . ?
C6 N4 H4 107.7 . . ?
C7 N4 Cr1 107.1(2) . . ?
C7 N4 H4 107.7 . . ?
C7 N4 C6 117.5(3) . . ?
Cr1 N5 H5 109.1 . . ?
C8 N5 Cr1 109.79(19) . . ?
C8 N5 H5 109.1 . . ?
C9 N5 Cr1 108.38(19) . . ?
C9 N5 H5 109.1 . . ?
C9 N5 C8 111.3(3) . . ?
N1 C1 H1A 109.6 . . ?
N1 C1 H1B 109.6 . . ?
N1 C1 C2 110.3(3) . . ?
H1A C1 H1B 108.1 . . ?
C2 C1 H1A 109.6 . . ?
C2 C1 H1B 109.6 . . ?
N2 C2 C1 109.7(3) . . ?
N2 C2 H2A 109.7 . . ?
N2 C2 H2B 109.7 . . ?
C1 C2 H2A 109.7 . . ?
C1 C2 H2B 109.7 . . ?
H2A C2 H2B 108.2 . . ?
N2 C3 H3A 109.3 . . ?
N2 C3 H3B 109.3 . . ?
N2 C3 C4 111.7(3) . . ?
H3A C3 H3B 107.9 . . ?
C4 C3 H3A 109.3 . . ?
C4 C3 H3B 109.3 . . ?
N3 C4 C3 106.0(3) . . ?
N3 C4 H4A 110.5 . . ?
N3 C4 H4B 110.5 . . ?
C3 C4 H4A 110.5 . . ?
C3 C4 H4B 110.5 . . ?
H4A C4 H4B 108.7 . . ?
N3 C5 H5A 110.4 . . ?
N3 C5 H5B 110.4 . . ?
N3 C5 C6 106.6(3) . . ?
H5A C5 H5B 108.6 . . ?
C6 C5 H5A 110.4 . . ?
C6 C5 H5B 110.4 . . ?
N4 C6 C5 105.9(2) . . ?
N4 C6 H6A 110.6 . . ?
N4 C6 H6B 110.6 . . ?
C5 C6 H6A 110.6 . . ?
C5 C6 H6B 110.6 . . ?
H6A C6 H6B 108.7 . . ?
N4 C7 H7A 110.5 . . ?
N4 C7 H7B 110.5 . . ?
N4 C7 C8 106.1(3) . . ?
H7A C7 H7B 108.7 . . ?
C8 C7 H7A 110.5 . . ?
C8 C7 H7B 110.5 . . ?
N5 C8 C7 111.5(3) . . ?
N5 C8 H8A 109.3 . . ?
N5 C8 H8B 109.3 . . ?
C7 C8 H8A 109.3 . . ?
C7 C8 H8B 109.3 . . ?
H8A C8 H8B 108.0 . . ?
N5 C9 H9A 110.2 . . ?
N5 C9 H9B 110.2 . . ?
N5 C9 C10 107.8(3) . . ?
H9A C9 H9B 108.5 . . ?
C10 C9 H9A 110.2 . . ?
C10 C9 H9B 110.2 . . ?
N1 C10 C9 110.2(3) . . ?
N1 C10 H10A 109.6 . . ?
N1 C10 H10B 109.6 . . ?
C9 C10 H10A 109.6 . . ?
C9 C10 H10B 109.6 . . ?
H10A C10 H10B 108.1 . . ?
H1C O1 H1D 108(3) . . ?

loop_
_geom_bond_atom_site_label_1
_geom_bond_atom_site_label_2
_geom_bond_distance
_geom_bond_site_symmetry_2
_geom_bond_publ_flag
Cr1 Cl1 2.3152(9) . ?
Cr1 N1 2.116(3) . ?
Cr1 N2 2.099(3) . ?
Cr1 N3 2.039(3) . ?
Cr1 N4 2.058(3) . ?
Cr1 N5 2.103(3) . ?
N1 H1 0.83(2) . ?
N1 C1 1.502(4) . ?
N1 C10 1.497(4) . ?
N2 H2 0.83(2) . ?
N2 C2 1.481(4) . ?
N2 C3 1.507(4) . ?
N3 H3 0.83(2) . ?
N3 C4 1.468(4) . ?
N3 C5 1.485(4) . ?
N4 H4 0.85(2) . ?
N4 C6 1.486(4) . ?
N4 C7 1.477(4) . ?
N5 H5 0.82(2) . ?
N5 C8 1.498(4) . ?
N5 C9 1.494(4) . ?
C1 H1A 0.9900 . ?
C1 H1B 0.9900 . ?
C1 C2 1.516(5) . ?
C2 H2A 0.9900 . ?
C2 H2B 0.9900 . ?
C3 H3A 0.9900 . ?
C3 H3B 0.9900 . ?
C3 C4 1.518(5) . ?
C4 H4A 0.9900 . ?
C4 H4B 0.9900 . ?
C5 H5A 0.9900 . ?
C5 H5B 0.9900 . ?
C5 C6 1.514(4) . ?
C6 H6A 0.9900 . ?
C6 H6B 0.9900 . ?
C7 H7A 0.9900 . ?
C7 H7B 0.9900 . ?
C7 C8 1.516(5) . ?
C8 H8A 0.9900 . ?
C8 H8B 0.9900 . ?
C9 H9A 0.9900 . ?
C9 H9B 0.9900 . ?
C9 C10 1.503(4) . ?
C10 H10A 0.9900 . ?
C10 H10B 0.9900 . ?
O1 H1C 0.88(3) . ?
O1 H1D 0.84(3) . ?

loop_
_geom_torsion_atom_site_label_1
_geom_torsion_atom_site_label_2
_geom_torsion_atom_site_label_3
_geom_torsion_atom_site_label_4
_geom_torsion
_geom_torsion_site_symmetry_1
_geom_torsion_site_symmetry_2
_geom_torsion_site_symmetry_3
_geom_torsion_site_symmetry_4
_geom_torsion_publ_flag
Cr1 N1 C1 C2 23.1(3) . . . . ?
Cr1 N1 C10 C9 -37.0(3) . . . . ?
Cr1 N2 C2 C1 44.4(3) . . . . ?
Cr1 N2 C3 C4 -26.7(3) . . . . ?
Cr1 N3 C4 C3 -47.1(3) . . . . ?
Cr1 N3 C5 C6 42.3(3) . . . . ?
Cr1 N4 C6 C5 43.4(3) . . . . ?
Cr1 N4 C7 C8 -53.0(3) . . . . ?
Cr1 N5 C8 C7 -16.6(3) . . . . ?
Cr1 N5 C9 C10 -42.7(3) . . . . ?
N1 C1 C2 N2 -44.6(4) . . . . ?
N2 C3 C4 N3 48.6(4) . . . . ?
N3 C5 C6 N4 -56.1(3) . . . . ?
N4 C7 C8 N5 45.6(3) . . . . ?
N5 C9 C10 N1 53.6(4) . . . . ?
C1 N1 C10 C9 86.8(3) . . . . ?
C2 N2 C3 C4 94.6(3) . . . . ?
C3 N2 C2 C1 -76.5(3) . . . . ?
C4 N3 C5 C6 168.4(3) . . . . ?
C5 N3 C4 C3 -173.0(3) . . . . ?
C6 N4 C7 C8 -175.8(3) . . . . ?
C7 N4 C6 C5 165.2(3) . . . . ?
C8 N5 C9 C10 78.1(3) . . . . ?
C9 N5 C8 C7 -136.6(3) . . . . ?
C10 N1 C1 C2 -98.7(3) . . . . ?
